data_7133701
loop_
_publ_author_name
'Hinz, Alexander'
'Winkler, Lucas'
'Sun, Xiaofei'

_publ_section_title
;
 CO reduction by calcium and ytterbium hydride complexes with a bulky
 monodentate carbazolyl ligand.
;
_journal_issue 80
_journal_name_full 'Chemical communications (Cambridge, England)'
_journal_page_first 11291
_journal_page_last 11294
_journal_paper_doi 10.1039/d4cc03714f
_journal_volume 60
_journal_year 2024
_chemical_formula_moiety 'C58 H90 Ca N2 O Si2, 0.5 (C6 H14)'
_chemical_formula_sum 'C61 H97 Ca N2 O Si2'
_chemical_formula_weight 970.66
_space_group_crystal_system triclinic
_space_group_IT_number 2
_space_group_name_Hall '-P 1'
_space_group_name_H-M_alt 'P -1'
_atom_sites_solution_hydrogens geom
_audit_creation_method SHELXL-2018/3
_audit_update_record
;
2022-01-29 deposited with the CCDC.	2024-09-09 downloaded from the CCDC.
;
_cell_angle_alpha 92.034(11)
_cell_angle_beta 106.542(14)
_cell_angle_gamma 92.672(15)
_cell_formula_units_Z 2
_cell_length_a 11.859(3)
_cell_length_b 14.163(2)
_cell_length_c 18.825(3)
_cell_measurement_reflns_used 5361
_cell_measurement_temperature 200(2)
_cell_measurement_theta_max 29.44
_cell_measurement_theta_min 2.58
_cell_volume 3023.7(10)
_computing_cell_refinement
;
X-Area Recipe 1.33.0.0 (STOE, 2015)
;
_computing_data_collection
;
X-Area WinXpose 2.0.22.0 (STOE, 2016)
;
_computing_data_reduction
;
X-Area Integrate 1.73.0.0 (STOE, 2018)
X-Area LANA 1.72.3.0 (STOE, 2018)
;
_computing_publication_material
;
STOE & Cie GmbH, X-Area, software package for collecting single-crystal or
multi-domain crystal data on STOE area-detector diffractometers, for image 
processing, for the correction and scaling of reflection intensities and 
for outlier rejection, version 1.82, Darmstadt 2018
;
_diffrn_ambient_temperature 200(2)
_diffrn_detector 'image plate (34 cm diameter)'
_diffrn_detector_area_resol_mean 6.67
_diffrn_detector_type 'STOE Imaging Plate'
_diffrn_measured_fraction_theta_full 0.993
_diffrn_measured_fraction_theta_max 0.992
_diffrn_measurement_details ' 207 frames, detector distance = 100 mm'
_diffrn_measurement_device '2-circle diffractometer'
_diffrn_measurement_device_type 'STOE IPDS II'
_diffrn_measurement_method 'rotation method, \w scans'
_diffrn_radiation_collimation '0.5 mm diameter, monocapillary'
_diffrn_radiation_monochromator 'plane graphite'
_diffrn_radiation_polarisn_norm 0
_diffrn_radiation_probe x-ray
_diffrn_radiation_type MoK\a
_diffrn_radiation_wavelength 0.71073
_diffrn_reflns_av_R_equivalents 0.0228
_diffrn_reflns_av_unetI/netI 0.0228
_diffrn_reflns_Laue_measured_fraction_full 0.993
_diffrn_reflns_Laue_measured_fraction_max 0.992
_diffrn_reflns_limit_h_max 16
_diffrn_reflns_limit_h_min -16
_diffrn_reflns_limit_k_max 19
_diffrn_reflns_limit_k_min -19
_diffrn_reflns_limit_l_max 25
_diffrn_reflns_limit_l_min -25
_diffrn_reflns_number 37684
_diffrn_reflns_point_group_measured_fraction_full 0.993
_diffrn_reflns_point_group_measured_fraction_max 0.992
_diffrn_reflns_theta_full 25.242
_diffrn_reflns_theta_max 29.000
_diffrn_reflns_theta_min 1.441
_diffrn_source 'sealed X-ray tube, 12 x 0.4 mm long-fine focus'
_diffrn_source_current 40
_diffrn_source_power 2.000
_diffrn_source_voltage 50
_exptl_absorpt_coefficient_mu 0.181
_exptl_absorpt_correction_T_max 1.0000
_exptl_absorpt_correction_T_min 0.8594
_exptl_absorpt_correction_type multi-scan
_exptl_absorpt_process_details
;
STOE LANA, absorption correction by scaling of reflection intensities.
J. Koziskova, F. Hahn, J. Richter, J. Kozisek, "Comparison of different
absorption corrections on the model structure of tetrakis(\m~2~-acetato)-
diaqua-di-copper(II)", Acta Chimica Slovaca, vol. 9, no. 2, 2016, pp. 136 - 140.
;
_exptl_crystal_colour yellow
_exptl_crystal_density_diffrn 1.066
_exptl_crystal_description block
_exptl_crystal_F_000 1066
_exptl_crystal_size_max 0.300
_exptl_crystal_size_mid 0.200
_exptl_crystal_size_min 0.200
_refine_diff_density_max 0.369
_refine_diff_density_min -0.294
_refine_diff_density_rms 0.048
_refine_ls_extinction_method none
_refine_ls_goodness_of_fit_ref 1.026
_refine_ls_hydrogen_treatment constr
_refine_ls_matrix_type full
_refine_ls_number_parameters 769
_refine_ls_number_reflns 37684
_refine_ls_number_restraints 762
_refine_ls_restrained_S_all 1.030
_refine_ls_R_factor_all 0.0719
_refine_ls_R_factor_gt 0.0487
_refine_ls_shift/su_max 0.001
_refine_ls_shift/su_mean 0.000
_refine_ls_structure_factor_coef Fsqd
_refine_ls_weighting_details 'w=1/[\s^2^(Fo^2^)+(0.0692P)^2^+0.8587P] where P=(Fo^2^+2Fc^2^)/3'
_refine_ls_weighting_scheme calc
_refine_ls_wR_factor_gt 0.1275
_refine_ls_wR_factor_ref 0.1436
_reflns_Friedel_coverage 0.000
_reflns_number_gt 27827
_reflns_number_total 37684
_reflns_threshold_expression 'I > 2\s(I)'
_cod_data_source_file d4cc03714f2.cif
_cod_data_source_block AH981B
_cod_depositor_comments 'Adding full bibliography for 7133694--7133703.cif.'
_cod_original_cell_volume 3023.7(9)
_cod_database_code 7133701
_shelx_shelxl_version_number 2018/3
_shelx_space_group_comment
;
The symmetry employed for this shelxl refinement is uniquely defined
by the following loop, which should always be used as a source of
symmetry information in preference to the above space-group names.
They are only intended as comments.
;
_shelx_estimated_absorpt_t_min 0.948
_shelx_estimated_absorpt_t_max 0.965

loop_
_space_group_symop_operation_xyz
'x, y, z'
'-x, -y, -z'

loop_
_atom_site_label
_atom_site_type_symbol
_atom_site_fract_x
_atom_site_fract_y
_atom_site_fract_z
_atom_site_U_iso_or_equiv
_atom_site_adp_type
_atom_site_occupancy
_atom_site_site_symmetry_order
_atom_site_calc_flag
_atom_site_refinement_flags_posn
_atom_site_refinement_flags_adp
_atom_site_refinement_flags_occupancy
_atom_site_disorder_assembly
_atom_site_disorder_group
Ca1 Ca 0.51830(5) 0.71154(4) 0.75428(3) 0.04203(11) Uani 1 1 d . . . . .
Si1 Si 0.50181(6) 0.77204(5) 0.92678(4) 0.04257(15) Uani 1 1 d . . . . .
Si2 Si 0.55682(7) 0.92900(5) 0.83377(4) 0.04744(17) Uani 1 1 d . . . . .
N1 N 0.59915(15) 0.67112(12) 0.65799(9) 0.0296(3) Uani 1 1 d . . . . .
N2 N 0.53070(18) 0.81495(14) 0.85106(10) 0.0407(4) Uani 1 1 d . . . . .
C1 C 0.50339(17) 0.61935(13) 0.60981(10) 0.0279(4) Uani 1 1 d . . . . .
C2 C 0.42056(17) 0.55491(14) 0.62648(10) 0.0287(4) Uani 1 1 d . . . . .
C3 C 0.32260(18) 0.52301(14) 0.56838(11) 0.0310(4) Uani 1 1 d . . . . .
H3 H 0.265196 0.481775 0.579590 0.037 Uiso 1 1 calc R U . . .
C4 C 0.30291(17) 0.54766(14) 0.49433(11) 0.0298(4) Uani 1 1 d . . . . .
C5 C 0.39193(17) 0.60268(15) 0.47796(11) 0.0309(4) Uani 1 1 d . . . . .
H5 H 0.385586 0.616329 0.427972 0.037 Uiso 1 1 calc R U . . .
C6 C 0.48957(17) 0.63756(14) 0.53421(11) 0.0292(4) Uani 1 1 d . . . . .
C7 C 0.58878(18) 0.70031(14) 0.53522(11) 0.0304(4) Uani 1 1 d . . . . .
C8 C 0.62560(19) 0.73853(15) 0.47761(11) 0.0344(4) Uani 1 1 d . . . . .
H8 H 0.581451 0.723744 0.427491 0.041 Uiso 1 1 calc R U . . .
C9 C 0.72646(19) 0.79797(15) 0.49361(12) 0.0354(4) Uani 1 1 d . . . . .
C10 C 0.78684(19) 0.81875(15) 0.56907(12) 0.0363(4) Uani 1 1 d . . . . .
H10 H 0.855784 0.859984 0.580313 0.044 Uiso 1 1 calc R U . . .
C11 C 0.75251(18) 0.78302(14) 0.62857(11) 0.0325(4) Uani 1 1 d . . . . .
C12 C 0.65123(17) 0.71982(14) 0.61100(11) 0.0291(4) Uani 1 1 d . . . . .
C13 C 0.43449(18) 0.51402(14) 0.70055(11) 0.0299(4) Uani 1 1 d . . . . .
C14 C 0.54028(19) 0.47621(15) 0.73965(11) 0.0342(4) Uani 1 1 d . . . . .
H14 H 0.609251 0.488481 0.724567 0.041 Uiso 1 1 calc R U . . .
C15 C 0.5460(2) 0.42081(16) 0.80041(12) 0.0360(4) Uani 1 1 d . . . . .
C16 C 0.4442(2) 0.40710(15) 0.82263(12) 0.0362(4) Uani 1 1 d . . . . .
H16 H 0.447056 0.369530 0.863858 0.043 Uiso 1 1 calc R U . . .
C17 C 0.33838(19) 0.44605(15) 0.78705(11) 0.0327(4) Uani 1 1 d . . . . .
C18 C 0.33543(18) 0.50028(14) 0.72659(11) 0.0313(4) Uani 1 1 d . . . . .
H18 H 0.264684 0.528789 0.702269 0.038 Uiso 1 1 calc R U . . .
C19 C 0.6565(4) 0.3718(2) 0.84259(19) 0.0440(7) Uani 0.864(4) 1 d D U P A 1
C20 C 0.7600(4) 0.3911(4) 0.8108(3) 0.0649(12) Uani 0.864(4) 1 d D U P A 1
H20A H 0.739386 0.365150 0.759497 0.097 Uiso 0.864(4) 1 calc R U P A 1
H20B H 0.829311 0.361001 0.840695 0.097 Uiso 0.864(4) 1 calc R U P A 1
H20C H 0.777582 0.459525 0.811923 0.097 Uiso 0.864(4) 1 calc R U P A 1
C21 C 0.6955(3) 0.4052(3) 0.92461(17) 0.0559(9) Uani 0.864(4) 1 d D U P A 1
H21A H 0.717203 0.473266 0.929070 0.084 Uiso 0.864(4) 1 calc R U P A 1
H21B H 0.763559 0.370920 0.950979 0.084 Uiso 0.864(4) 1 calc R U P A 1
H21C H 0.630577 0.392965 0.946302 0.084 Uiso 0.864(4) 1 calc R U P A 1
C22 C 0.6268(4) 0.2647(2) 0.8357(2) 0.0659(10) Uani 0.864(4) 1 d D U P A 1
H22A H 0.602828 0.243222 0.783207 0.099 Uiso 0.864(4) 1 calc R U P A 1
H22B H 0.562142 0.250391 0.857211 0.099 Uiso 0.864(4) 1 calc R U P A 1
H22C H 0.696293 0.232122 0.862252 0.099 Uiso 0.864(4) 1 calc R U P A 1
C19B C 0.657(2) 0.3563(15) 0.8251(11) 0.0440(7) Uani 0.136(4) 1 d D U P A 2
C20B C 0.6551(18) 0.2797(14) 0.7648(10) 0.057(4) Uani 0.136(4) 1 d D U P A 2
H20D H 0.651079 0.309515 0.718019 0.086 Uiso 0.136(4) 1 calc R U P A 2
H20E H 0.585998 0.235897 0.758010 0.086 Uiso 0.136(4) 1 calc R U P A 2
H20F H 0.726863 0.244771 0.779873 0.086 Uiso 0.136(4) 1 calc R U P A 2
C21B C 0.767(2) 0.4215(17) 0.8368(15) 0.055(5) Uani 0.136(4) 1 d D U P A 2
H21D H 0.837359 0.384891 0.852847 0.083 Uiso 0.136(4) 1 calc R U P A 2
H21E H 0.769262 0.471019 0.874978 0.083 Uiso 0.136(4) 1 calc R U P A 2
H21F H 0.765911 0.450739 0.790204 0.083 Uiso 0.136(4) 1 calc R U P A 2
C22B C 0.654(2) 0.3045(16) 0.8945(11) 0.061(4) Uani 0.136(4) 1 d D U P A 2
H22D H 0.586679 0.258358 0.882297 0.091 Uiso 0.136(4) 1 calc R U P A 2
H22E H 0.647319 0.350363 0.933055 0.091 Uiso 0.136(4) 1 calc R U P A 2
H22F H 0.727225 0.271668 0.912738 0.091 Uiso 0.136(4) 1 calc R U P A 2
C23 C 0.2283(2) 0.42438(17) 0.81288(12) 0.0393(5) Uani 1 1 d . . . . .
C24 C 0.2528(2) 0.4532(2) 0.89533(14) 0.0545(7) Uani 1 1 d . . . . .
H24A H 0.319267 0.419372 0.924486 0.082 Uiso 1 1 calc R U . . .
H24B H 0.182704 0.437177 0.911230 0.082 Uiso 1 1 calc R U . . .
H24C H 0.271958 0.521566 0.903019 0.082 Uiso 1 1 calc R U . . .
C25 C 0.1968(3) 0.3173(2) 0.80146(19) 0.0644(8) Uani 1 1 d . . . . .
H25A H 0.129426 0.301744 0.820148 0.097 Uiso 1 1 calc R U . . .
H25B H 0.264522 0.283004 0.828501 0.097 Uiso 1 1 calc R U . . .
H25C H 0.176467 0.298852 0.748458 0.097 Uiso 1 1 calc R U . . .
C26 C 0.1227(2) 0.4750(3) 0.76970(16) 0.0612(8) Uani 1 1 d . . . . .
H26A H 0.141003 0.543548 0.776094 0.092 Uiso 1 1 calc R U . . .
H26B H 0.055166 0.458894 0.788093 0.092 Uiso 1 1 calc R U . . .
H26C H 0.103595 0.455458 0.716962 0.092 Uiso 1 1 calc R U . . .
C27 C 0.18503(18) 0.52165(15) 0.43573(11) 0.0330(4) Uani 1 1 d . . . . .
C28 C 0.1252(2) 0.43062(19) 0.45210(14) 0.0502(6) Uani 1 1 d . . . . .
H28A H 0.108280 0.438939 0.499886 0.075 Uiso 1 1 calc R U . . .
H28B H 0.177409 0.378548 0.454122 0.075 Uiso 1 1 calc R U . . .
H28C H 0.051335 0.415904 0.412800 0.075 Uiso 1 1 calc R U . . .
C29 C 0.2009(2) 0.50758(19) 0.35851(12) 0.0437(5) Uani 1 1 d . . . . .
H29A H 0.260228 0.461256 0.359728 0.066 Uiso 1 1 calc R U . . .
H29B H 0.226987 0.568011 0.342818 0.066 Uiso 1 1 calc R U . . .
H29C H 0.125804 0.484453 0.323379 0.066 Uiso 1 1 calc R U . . .
C30 C 0.1053(2) 0.6033(2) 0.43592(16) 0.0525(6) Uani 1 1 d . . . . .
H30A H 0.142122 0.661485 0.423610 0.079 Uiso 1 1 calc R U . . .
H30B H 0.093887 0.612045 0.485227 0.079 Uiso 1 1 calc R U . . .
H30C H 0.028873 0.588795 0.399044 0.079 Uiso 1 1 calc R U . . .
C31 C 0.7731(16) 0.8322(11) 0.4287(11) 0.0392(7) Uani 0.43(3) 1 d D U P B 1
C32 C 0.6798(13) 0.8222(14) 0.3526(9) 0.058(3) Uani 0.43(3) 1 d D U P B 1
H32A H 0.710590 0.853448 0.315739 0.087 Uiso 0.43(3) 1 calc R U P B 1
H32B H 0.608262 0.851769 0.355788 0.087 Uiso 0.43(3) 1 calc R U P B 1
H32C H 0.661218 0.754943 0.337631 0.087 Uiso 0.43(3) 1 calc R U P B 1
C33 C 0.819(2) 0.9360(10) 0.4446(11) 0.063(3) Uani 0.43(3) 1 d D U P B 1
H33A H 0.844870 0.958239 0.402667 0.094 Uiso 0.43(3) 1 calc R U P B 1
H33B H 0.885844 0.941567 0.489702 0.094 Uiso 0.43(3) 1 calc R U P B 1
H33C H 0.756159 0.974482 0.451458 0.094 Uiso 0.43(3) 1 calc R U P B 1
C34 C 0.8752(17) 0.7722(15) 0.4246(15) 0.056(3) Uani 0.43(3) 1 d D U P B 1
H34A H 0.847715 0.705250 0.416899 0.084 Uiso 0.43(3) 1 calc R U P B 1
H34B H 0.938870 0.781468 0.471148 0.084 Uiso 0.43(3) 1 calc R U P B 1
H34C H 0.904327 0.791396 0.383255 0.084 Uiso 0.43(3) 1 calc R U P B 1
C31B C 0.7793(12) 0.8362(9) 0.4347(8) 0.0392(7) Uani 0.57(3) 1 d D U P B 2
C32B C 0.6815(9) 0.8585(13) 0.3652(8) 0.064(3) Uani 0.57(3) 1 d D U P B 2
H32D H 0.716896 0.878634 0.326623 0.095 Uiso 0.57(3) 1 calc R U P B 2
H32E H 0.635998 0.909317 0.377544 0.095 Uiso 0.57(3) 1 calc R U P B 2
H32F H 0.629345 0.801720 0.346936 0.095 Uiso 0.57(3) 1 calc R U P B 2
C33B C 0.8603(12) 0.9261(7) 0.4614(7) 0.053(2) Uani 0.57(3) 1 d D U P B 2
H33D H 0.881717 0.952666 0.419355 0.079 Uiso 0.57(3) 1 calc R U P B 2
H33E H 0.931880 0.910213 0.499164 0.079 Uiso 0.57(3) 1 calc R U P B 2
H33F H 0.819115 0.972679 0.482851 0.079 Uiso 0.57(3) 1 calc R U P B 2
C34B C 0.8520(16) 0.7599(9) 0.4130(11) 0.056(3) Uani 0.57(3) 1 d D U P B 2
H34D H 0.800096 0.704216 0.390656 0.085 Uiso 0.57(3) 1 calc R U P B 2
H34E H 0.912024 0.741989 0.457337 0.085 Uiso 0.57(3) 1 calc R U P B 2
H34F H 0.890370 0.784375 0.377182 0.085 Uiso 0.57(3) 1 calc R U P B 2
C35 C 0.82399(18) 0.81265(15) 0.70538(12) 0.0334(4) Uani 1 1 d . . . . .
C36 C 0.8769(2) 0.90461(16) 0.72033(13) 0.0377(4) Uani 1 1 d . . . . .
H36 H 0.862823 0.947563 0.681552 0.045 Uiso 1 1 calc R U . . .
C37 C 0.9494(2) 0.93483(17) 0.79016(14) 0.0410(5) Uani 1 1 d . . . . .
C38 C 0.9660(2) 0.87183(17) 0.84637(13) 0.0423(5) Uani 1 1 d . . . . .
H38 H 1.015606 0.891507 0.894316 0.051 Uiso 1 1 calc R U . . .
C39 C 0.9126(2) 0.78057(16) 0.83511(12) 0.0384(5) Uani 1 1 d . . . . .
C40 C 0.84263(19) 0.75188(15) 0.76363(12) 0.0359(4) Uani 1 1 d . . . . .
H40 H 0.806994 0.689460 0.754635 0.043 Uiso 1 1 calc R U . . .
C41 C 1.0068(4) 1.0357(4) 0.8029(2) 0.0518(6) Uani 0.875(5) 1 d D U P C 1
C42 C 0.9123(4) 1.1057(2) 0.7950(3) 0.0830(14) Uani 0.875(5) 1 d D U P C 1
H42A H 0.948205 1.170230 0.800345 0.124 Uiso 0.875(5) 1 calc R U P C 1
H42B H 0.872507 1.096611 0.833516 0.124 Uiso 0.875(5) 1 calc R U P C 1
H42C H 0.854771 1.095592 0.745970 0.124 Uiso 0.875(5) 1 calc R U P C 1
C43 C 1.0730(4) 1.0528(3) 0.7456(3) 0.0845(15) Uani 0.875(5) 1 d D U P C 1
H43A H 1.128821 1.003398 0.747561 0.127 Uiso 0.875(5) 1 calc R U P C 1
H43B H 1.115978 1.114848 0.756472 0.127 Uiso 0.875(5) 1 calc R U P C 1
H43C H 1.016730 1.051104 0.696006 0.127 Uiso 0.875(5) 1 calc R U P C 1
C44 C 1.0960(5) 1.0516(3) 0.8797(2) 0.0889(16) Uani 0.875(5) 1 d D U P C 1
H44A H 1.155224 1.004250 0.886163 0.133 Uiso 0.875(5) 1 calc R U P C 1
H44B H 1.055063 1.045747 0.918004 0.133 Uiso 0.875(5) 1 calc R U P C 1
H44C H 1.134680 1.115121 0.884221 0.133 Uiso 0.875(5) 1 calc R U P C 1
C41B C 1.007(2) 1.039(2) 0.8009(13) 0.0518(6) Uani 0.125(5) 1 d D U P C 2
C42B C 0.952(3) 1.1017(17) 0.7386(15) 0.085(6) Uani 0.125(5) 1 d D U P C 2
H42D H 0.949252 1.069756 0.690928 0.127 Uiso 0.125(5) 1 calc R U P C 2
H42E H 0.999868 1.161508 0.744685 0.127 Uiso 0.125(5) 1 calc R U P C 2
H42F H 0.872310 1.114426 0.739600 0.127 Uiso 0.125(5) 1 calc R U P C 2
C43B C 1.137(2) 1.027(2) 0.8073(18) 0.080(5) Uani 0.125(5) 1 d D U P C 2
H43D H 1.143034 0.987083 0.765114 0.120 Uiso 0.125(5) 1 calc R U P C 2
H43E H 1.173794 0.996722 0.853626 0.120 Uiso 0.125(5) 1 calc R U P C 2
H43F H 1.176795 1.089012 0.807400 0.120 Uiso 0.125(5) 1 calc R U P C 2
C44B C 1.001(3) 1.0843(19) 0.8746(14) 0.077(5) Uani 0.125(5) 1 d D U P C 2
H44D H 1.045260 1.145774 0.883978 0.116 Uiso 0.125(5) 1 calc R U P C 2
H44E H 1.034644 1.042904 0.914854 0.116 Uiso 0.125(5) 1 calc R U P C 2
H44F H 0.918313 1.093259 0.872024 0.116 Uiso 0.125(5) 1 calc R U P C 2
C45 C 0.9296(2) 0.71189(19) 0.89775(13) 0.0463(5) Uani 1 1 d . . . . .
C46 C 0.9935(4) 0.7599(3) 0.97412(17) 0.0833(11) Uani 1 1 d . . . . .
H46A H 1.003696 0.712997 1.012165 0.125 Uiso 1 1 calc R U . . .
H46B H 0.946604 0.810470 0.985346 0.125 Uiso 1 1 calc R U . . .
H46C H 1.070839 0.786746 0.973504 0.125 Uiso 1 1 calc R U . . .
C47 C 0.9997(3) 0.6304(2) 0.8832(2) 0.0713(9) Uani 1 1 d . . . . .
H47A H 1.005990 0.584837 0.921944 0.107 Uiso 1 1 calc R U . . .
H47B H 1.078694 0.654531 0.883686 0.107 Uiso 1 1 calc R U . . .
H47C H 0.959659 0.599224 0.834699 0.107 Uiso 1 1 calc R U . . .
C48 C 0.8080(3) 0.6740(2) 0.90090(17) 0.0621(7) Uani 1 1 d . . . . .
H48A H 0.760200 0.727147 0.905690 0.093 Uiso 1 1 calc R U . . .
H48B H 0.817166 0.634596 0.943729 0.093 Uiso 1 1 calc R U . . .
H48C H 0.768781 0.635903 0.855279 0.093 Uiso 1 1 calc R U . . .
C49 C 0.4977(3) 0.6391(2) 0.91580(19) 0.0658(8) Uani 1 1 d . . . . .
H49A H 0.481160 0.611349 0.958977 0.099 Uiso 1 1 calc R U . . .
H49B H 0.574088 0.619632 0.911988 0.099 Uiso 1 1 calc R U . . .
H49C H 0.435812 0.617250 0.870732 0.099 Uiso 1 1 calc R U . . .
C50 C 0.3583(3) 0.8044(3) 0.9408(2) 0.0823(11) Uani 1 1 d . . . . .
H50A H 0.350120 0.778240 0.986740 0.123 Uiso 1 1 calc R U . . .
H50B H 0.293322 0.778519 0.898780 0.123 Uiso 1 1 calc R U . . .
H50C H 0.356135 0.873488 0.944364 0.123 Uiso 1 1 calc R U . . .
C51 C 0.6162(3) 0.8050(2) 1.01658(15) 0.0678(8) Uani 1 1 d . . . . .
H51A H 0.590775 0.779238 1.057543 0.102 Uiso 1 1 calc R U . . .
H51B H 0.626745 0.874092 1.023490 0.102 Uiso 1 1 calc R U . . .
H51C H 0.690952 0.778953 1.015790 0.102 Uiso 1 1 calc R U . . .
C52 C 0.5679(4) 0.9325(2) 0.7366(2) 0.0759(10) Uani 1 1 d . . . . .
H52A H 0.629346 0.891369 0.730889 0.114 Uiso 1 1 calc R U . . .
H52B H 0.588030 0.997508 0.726435 0.114 Uiso 1 1 calc R U . . .
H52C H 0.492209 0.910294 0.701644 0.114 Uiso 1 1 calc R U . . .
C53 C 0.6975(3) 0.9848(3) 0.8967(2) 0.0840(11) Uani 1 1 d . . . . .
H53A H 0.691732 0.989642 0.947634 0.126 Uiso 1 1 calc R U . . .
H53B H 0.711601 1.048195 0.880598 0.126 Uiso 1 1 calc R U . . .
H53C H 0.762907 0.945846 0.894984 0.126 Uiso 1 1 calc R U . . .
C54 C 0.4375(4) 1.0086(2) 0.8375(3) 0.0886(13) Uani 1 1 d . . . . .
H54A H 0.427934 1.010597 0.887495 0.133 Uiso 1 1 calc R U . . .
H54B H 0.363479 0.984649 0.801611 0.133 Uiso 1 1 calc R U . . .
H54C H 0.458473 1.072543 0.825205 0.133 Uiso 1 1 calc R U . . .
O1 O 0.32668(17) 0.74544(15) 0.69262(10) 0.0559(5) Uani 0.663(11) 1 d D U P D 1
C55 C 0.2735(9) 0.7688(12) 0.6157(4) 0.0667(18) Uani 0.663(11) 1 d D U P D 1
H55A H 0.272515 0.713966 0.581425 0.080 Uiso 0.663(11) 1 calc R U P D 1
H55B H 0.318228 0.822922 0.602554 0.080 Uiso 0.663(11) 1 calc R U P D 1
C56 C 0.1514(7) 0.7939(6) 0.6112(4) 0.0861(19) Uani 0.663(11) 1 d D U P D 1
H56A H 0.144912 0.863237 0.609450 0.103 Uiso 0.663(11) 1 calc R U P D 1
H56B H 0.094671 0.763155 0.566204 0.103 Uiso 0.663(11) 1 calc R U P D 1
C57 C 0.1284(5) 0.7598(7) 0.6772(4) 0.0871(18) Uani 0.663(11) 1 d D U P D 1
H57A H 0.089376 0.695382 0.667054 0.105 Uiso 0.663(11) 1 calc R U P D 1
H57B H 0.076109 0.802104 0.694156 0.105 Uiso 0.663(11) 1 calc R U P D 1
C58 C 0.2428(7) 0.7582(9) 0.7344(4) 0.0614(15) Uani 0.663(11) 1 d D U P D 1
H58A H 0.261224 0.818385 0.764825 0.074 Uiso 0.663(11) 1 calc R U P D 1
H58B H 0.242720 0.705250 0.767305 0.074 Uiso 0.663(11) 1 calc R U P D 1
O1B O 0.32668(17) 0.74544(15) 0.69262(10) 0.0559(5) Uani 0.337(11) 1 d D U P D 2
C55B C 0.2961(16) 0.771(2) 0.6151(7) 0.060(3) Uani 0.337(11) 1 d D U P D 2
H55C H 0.277149 0.714098 0.580983 0.072 Uiso 0.337(11) 1 calc R U P D 2
H55D H 0.361095 0.809646 0.605059 0.072 Uiso 0.337(11) 1 calc R U P D 2
C56B C 0.1913(12) 0.8266(10) 0.6078(6) 0.071(2) Uani 0.337(11) 1 d D U P D 2
H56C H 0.213097 0.894203 0.603974 0.085 Uiso 0.337(11) 1 calc R U P D 2
H56D H 0.130119 0.805248 0.561413 0.085 Uiso 0.337(11) 1 calc R U P D 2
C57B C 0.1442(10) 0.8174(12) 0.6685(6) 0.078(2) Uani 0.337(11) 1 d D U P D 2
H57C H 0.068642 0.778881 0.653421 0.094 Uiso 0.337(11) 1 calc R U P D 2
H57D H 0.130677 0.880290 0.688157 0.094 Uiso 0.337(11) 1 calc R U P D 2
C58B C 0.2332(15) 0.770(2) 0.7242(8) 0.067(3) Uani 0.337(11) 1 d D U P D 2
H58C H 0.265555 0.812926 0.768869 0.080 Uiso 0.337(11) 1 calc R U P D 2
H58D H 0.197185 0.712425 0.738879 0.080 Uiso 0.337(11) 1 calc R U P D 2
C59 C 0.2867(5) 0.8500(3) 0.4273(3) 0.1234(19) Uani 1 1 d . . . . .
H59A H 0.229035 0.872468 0.451347 0.185 Uiso 1 1 calc R U . . .
H59B H 0.327912 0.798220 0.454838 0.185 Uiso 1 1 calc R U . . .
H59C H 0.246018 0.827121 0.376253 0.185 Uiso 1 1 calc R U . . .
C60 C 0.3741(5) 0.9296(3) 0.4265(3) 0.1076(17) Uani 1 1 d . . . . .
H60A H 0.330433 0.985159 0.406267 0.129 Uiso 1 1 calc R U . . .
H60B H 0.419905 0.910638 0.392390 0.129 Uiso 1 1 calc R U . . .
C61 C 0.4587(4) 0.9588(3) 0.5009(3) 0.0951(15) Uani 1 1 d . . . . .
H61A H 0.413202 0.975073 0.535793 0.114 Uiso 1 1 calc R U . . .
H61B H 0.505520 0.904294 0.520147 0.114 Uiso 1 1 calc R U . . .

loop_
_atom_site_aniso_label
_atom_site_aniso_U_11
_atom_site_aniso_U_22
_atom_site_aniso_U_33
_atom_site_aniso_U_23
_atom_site_aniso_U_13
_atom_site_aniso_U_12
Ca1 0.0502(3) 0.0454(2) 0.0360(2) -0.0009(2) 0.0207(2) 0.0074(2)
Si1 0.0497(4) 0.0472(3) 0.0332(3) -0.0014(3) 0.0166(3) -0.0004(3)
Si2 0.0529(4) 0.0418(3) 0.0544(4) 0.0028(3) 0.0260(3) 0.0048(3)
N1 0.0288(8) 0.0324(8) 0.0284(8) 0.0018(7) 0.0100(7) -0.0012(6)
N2 0.0459(11) 0.0434(10) 0.0364(9) -0.0006(8) 0.0175(8) 0.0055(8)
C1 0.0270(9) 0.0306(9) 0.0269(9) 0.0008(7) 0.0093(7) 0.0009(7)
C2 0.0295(9) 0.0312(9) 0.0268(9) 0.0033(7) 0.0104(7) 0.0002(7)
C3 0.0284(9) 0.0358(10) 0.0304(9) 0.0026(8) 0.0115(8) -0.0021(8)
C4 0.0288(9) 0.0338(9) 0.0276(9) 0.0010(7) 0.0095(7) 0.0017(7)
C5 0.0304(10) 0.0376(10) 0.0258(9) 0.0037(8) 0.0097(8) 0.0004(8)
C6 0.0284(9) 0.0324(9) 0.0286(9) 0.0028(7) 0.0111(7) 0.0000(7)
C7 0.0298(10) 0.0331(9) 0.0298(9) 0.0031(8) 0.0110(8) -0.0012(8)
C8 0.0335(10) 0.0403(10) 0.0301(9) 0.0044(8) 0.0105(8) -0.0018(8)
C9 0.0355(11) 0.0366(10) 0.0372(10) 0.0067(9) 0.0151(9) -0.0007(8)
C10 0.0331(11) 0.0368(10) 0.0401(11) 0.0021(9) 0.0136(9) -0.0048(8)
C11 0.0321(10) 0.0327(10) 0.0337(10) 0.0010(8) 0.0118(8) -0.0025(8)
C12 0.0292(9) 0.0302(9) 0.0298(9) 0.0019(7) 0.0118(7) 0.0009(7)
C13 0.0322(10) 0.0305(9) 0.0279(9) 0.0011(7) 0.0105(8) -0.0016(7)
C14 0.0335(10) 0.0380(10) 0.0341(10) 0.0066(8) 0.0139(8) 0.0014(8)
C15 0.0374(11) 0.0378(10) 0.0347(10) 0.0091(9) 0.0122(9) 0.0029(8)
C16 0.0410(12) 0.0374(10) 0.0318(10) 0.0087(8) 0.0130(9) -0.0018(9)
C17 0.0345(10) 0.0366(10) 0.0280(9) 0.0010(8) 0.0116(8) -0.0047(8)
C18 0.0301(10) 0.0366(10) 0.0278(9) 0.0022(8) 0.0093(8) -0.0008(8)
C19 0.0456(13) 0.0475(16) 0.0448(18) 0.0170(13) 0.0190(14) 0.0131(12)
C20 0.053(2) 0.085(3) 0.070(3) 0.040(2) 0.031(2) 0.031(2)
C21 0.0481(17) 0.075(2) 0.0429(15) 0.0165(15) 0.0074(13) 0.0121(16)
C22 0.075(2) 0.0476(17) 0.080(3) 0.0191(17) 0.025(2) 0.0227(17)
C19B 0.0456(13) 0.0475(16) 0.0448(18) 0.0170(13) 0.0190(14) 0.0131(12)
C20B 0.050(8) 0.056(8) 0.064(8) 0.002(7) 0.010(7) 0.020(7)
C21B 0.041(8) 0.058(10) 0.063(11) 0.013(8) 0.005(9) 0.014(7)
C22B 0.061(9) 0.069(10) 0.055(8) 0.025(8) 0.018(8) 0.019(8)
C23 0.0366(11) 0.0507(13) 0.0319(10) 0.0018(9) 0.0138(9) -0.0073(9)
C24 0.0468(14) 0.0836(19) 0.0358(12) -0.0025(12) 0.0189(11) -0.0085(13)
C25 0.0653(19) 0.0607(17) 0.073(2) -0.0059(15) 0.0348(16) -0.0245(14)
C26 0.0370(13) 0.099(2) 0.0523(15) 0.0211(15) 0.0189(12) 0.0025(14)
C27 0.0279(10) 0.0415(11) 0.0298(9) -0.0007(8) 0.0094(8) -0.0008(8)
C28 0.0426(13) 0.0600(15) 0.0416(12) 0.0010(11) 0.0051(10) -0.0177(11)
C29 0.0361(12) 0.0633(15) 0.0302(10) -0.0042(10) 0.0086(9) -0.0019(10)
C30 0.0357(12) 0.0590(15) 0.0564(15) -0.0124(12) 0.0037(11) 0.0100(11)
C31 0.0397(16) 0.0440(14) 0.038(2) 0.0097(13) 0.0171(13) -0.0035(11)
C32 0.053(4) 0.081(7) 0.044(5) 0.024(5) 0.018(3) -0.003(5)
C33 0.084(9) 0.053(5) 0.057(6) 0.007(4) 0.034(6) -0.015(5)
C34 0.049(5) 0.073(7) 0.055(7) 0.012(5) 0.030(4) 0.009(5)
C31B 0.0397(16) 0.0440(14) 0.038(2) 0.0097(13) 0.0171(13) -0.0035(11)
C32B 0.047(3) 0.094(7) 0.050(5) 0.036(5) 0.012(3) -0.008(4)
C33B 0.063(5) 0.050(3) 0.052(4) 0.012(3) 0.027(3) -0.012(3)
C34B 0.073(7) 0.057(4) 0.053(6) 0.008(3) 0.040(5) 0.000(4)
C35 0.0288(10) 0.0352(10) 0.0360(10) -0.0027(8) 0.0104(8) -0.0033(8)
C36 0.0359(11) 0.0372(11) 0.0407(11) -0.0007(9) 0.0137(9) -0.0060(8)
C37 0.0367(12) 0.0407(11) 0.0457(12) -0.0071(10) 0.0143(10) -0.0067(9)
C38 0.0375(12) 0.0476(13) 0.0375(11) -0.0082(10) 0.0065(9) -0.0050(10)
C39 0.0348(11) 0.0426(11) 0.0373(11) -0.0008(9) 0.0098(9) 0.0011(9)
C40 0.0350(11) 0.0345(10) 0.0386(11) -0.0012(8) 0.0121(9) -0.0022(8)
C41 0.0533(15) 0.0442(13) 0.0572(15) -0.0114(11) 0.0198(12) -0.0170(11)
C42 0.077(3) 0.0382(16) 0.136(4) -0.010(2) 0.036(3) -0.0088(16)
C43 0.096(3) 0.072(2) 0.096(3) -0.020(2) 0.056(3) -0.049(2)
C44 0.101(3) 0.066(2) 0.074(3) -0.014(2) -0.007(2) -0.042(2)
C41B 0.0533(15) 0.0442(13) 0.0572(15) -0.0114(11) 0.0198(12) -0.0170(11)
C42B 0.102(12) 0.043(9) 0.091(10) -0.001(9) 0.003(11) -0.030(9)
C43B 0.067(9) 0.078(11) 0.091(12) -0.015(10) 0.024(9) -0.029(9)
C44B 0.093(11) 0.057(10) 0.077(9) -0.028(8) 0.025(9) -0.030(9)
C45 0.0499(14) 0.0480(13) 0.0370(11) 0.0039(10) 0.0056(10) 0.0037(11)
C46 0.116(3) 0.077(2) 0.0413(15) 0.0032(15) -0.0004(18) -0.005(2)
C47 0.070(2) 0.071(2) 0.073(2) 0.0146(17) 0.0174(17) 0.0217(17)
C48 0.069(2) 0.0665(18) 0.0566(16) 0.0180(14) 0.0260(15) 0.0058(15)
C49 0.084(2) 0.0507(16) 0.0667(19) -0.0009(14) 0.0312(17) -0.0158(15)
C50 0.075(2) 0.122(3) 0.068(2) 0.024(2) 0.0450(19) 0.026(2)
C51 0.088(2) 0.072(2) 0.0389(13) -0.0073(13) 0.0148(14) -0.0132(17)
C52 0.099(3) 0.070(2) 0.077(2) 0.0265(18) 0.050(2) 0.0167(19)
C53 0.083(3) 0.068(2) 0.095(3) 0.0032(19) 0.020(2) -0.0245(19)
C54 0.092(3) 0.0525(18) 0.144(4) 0.009(2) 0.067(3) 0.0182(18)
O1 0.0565(11) 0.0664(11) 0.0456(9) 0.0015(9) 0.0139(8) 0.0160(9)
C55 0.069(4) 0.071(3) 0.054(3) 0.003(3) 0.004(2) 0.021(4)
C56 0.069(3) 0.087(4) 0.090(3) 0.009(3) -0.001(3) 0.022(3)
C57 0.056(3) 0.093(4) 0.100(4) -0.005(3) 0.003(3) 0.008(3)
C58 0.054(3) 0.062(4) 0.072(3) -0.001(3) 0.024(3) 0.006(2)
O1B 0.0565(11) 0.0664(11) 0.0456(9) 0.0015(9) 0.0139(8) 0.0160(9)
C55B 0.058(5) 0.063(5) 0.055(4) 0.013(4) 0.008(4) 0.013(5)
C56B 0.063(5) 0.070(5) 0.077(4) 0.016(4) 0.013(4) 0.019(4)
C57B 0.063(4) 0.089(5) 0.082(4) 0.005(4) 0.017(4) 0.025(4)
C58B 0.059(4) 0.078(5) 0.066(4) -0.001(4) 0.021(4) 0.015(4)
C59 0.155(5) 0.095(3) 0.137(5) 0.050(3) 0.059(4) 0.030(3)
C60 0.122(4) 0.109(3) 0.117(4) 0.061(3) 0.062(3) 0.048(3)
C61 0.117(4) 0.089(3) 0.109(3) 0.048(3) 0.067(3) 0.050(3)

loop_
_atom_type_symbol
_atom_type_description
_atom_type_scat_dispersion_real
_atom_type_scat_dispersion_imag
_atom_type_scat_source
C C 0.0033 0.0016 'International Tables Vol C Tables 4.2.6.8 and 6.1.1.4'
H H 0.0000 0.0000 'International Tables Vol C Tables 4.2.6.8 and 6.1.1.4'
N N 0.0061 0.0033 'International Tables Vol C Tables 4.2.6.8 and 6.1.1.4'
O O 0.0106 0.0060 'International Tables Vol C Tables 4.2.6.8 and 6.1.1.4'
Si Si 0.0817 0.0704 'International Tables Vol C Tables 4.2.6.8 and 6.1.1.4'
Ca Ca 0.2262 0.3064 'International Tables Vol C Tables 4.2.6.8 and 6.1.1.4'

loop_
_geom_angle_atom_site_label_1
_geom_angle_atom_site_label_2
_geom_angle_atom_site_label_3
_geom_angle
_geom_angle_site_symmetry_1
_geom_angle_site_symmetry_3
_geom_angle_publ_flag
N2 Ca1 O1B 93.68(7) . . ?
N2 Ca1 O1 93.68(7) . . ?
N2 Ca1 N1 145.06(7) . . ?
O1B Ca1 N1 103.62(7) . . ?
O1 Ca1 N1 103.62(7) . . ?
N2 Ca1 C1 166.19(7) . . ?
O1B Ca1 C1 81.78(6) . . ?
O1 Ca1 C1 81.78(6) . . ?
N1 Ca1 C1 27.89(6) . . ?
N2 Ca1 C13 140.84(7) . . ?
O1B Ca1 C13 83.88(7) . . ?
O1 Ca1 C13 83.88(7) . . ?
N1 Ca1 C13 72.06(6) . . ?
C1 Ca1 C13 51.95(5) . . ?
N2 Ca1 C2 161.55(7) . . ?
O1B Ca1 C2 72.72(6) . . ?
O1 Ca1 C2 72.72(6) . . ?
N1 Ca1 C2 52.74(6) . . ?
C1 Ca1 C2 26.73(5) . . ?
C13 Ca1 C2 28.22(5) . . ?
N2 Ca1 C52 60.91(8) . . ?
O1B Ca1 C52 82.40(9) . . ?
O1 Ca1 C52 82.40(9) . . ?
N1 Ca1 C52 91.22(7) . . ?
C1 Ca1 C52 105.43(7) . . ?
C13 Ca1 C52 155.16(8) . . ?
C2 Ca1 C52 127.07(8) . . ?
N2 Ca1 Si2 27.66(5) . . ?
O1B Ca1 Si2 88.22(6) . . ?
O1 Ca1 Si2 88.22(6) . . ?
N1 Ca1 Si2 121.74(5) . . ?
C1 Ca1 Si2 138.65(4) . . ?
C13 Ca1 Si2 165.55(4) . . ?
C2 Ca1 Si2 156.22(4) . . ?
C52 Ca1 Si2 33.25(6) . . ?
N2 Ca1 Si1 26.13(5) . . ?
O1B Ca1 Si1 95.85(5) . . ?
O1 Ca1 Si1 95.85(5) . . ?
N1 Ca1 Si1 160.04(5) . . ?
C1 Ca1 Si1 166.87(4) . . ?
C13 Ca1 Si1 115.03(4) . . ?
C2 Ca1 Si1 140.36(4) . . ?
C52 Ca1 Si1 86.95(6) . . ?
Si2 Ca1 Si1 53.73(2) . . ?
N2 Si1 C51 115.07(13) . . ?
N2 Si1 C50 115.16(13) . . ?
C51 Si1 C50 105.83(17) . . ?
N2 Si1 C49 106.95(12) . . ?
C51 Si1 C49 105.72(16) . . ?
C50 Si1 C49 107.50(19) . . ?
N2 Si1 Ca1 36.27(7) . . ?
C51 Si1 Ca1 132.83(11) . . ?
C50 Si1 Ca1 120.15(12) . . ?
C49 Si1 Ca1 71.43(10) . . ?
N2 Si2 C54 114.81(14) . . ?
N2 Si2 C53 113.52(14) . . ?
C54 Si2 C53 107.1(2) . . ?
N2 Si2 C52 108.09(13) . . ?
C54 Si2 C52 105.41(18) . . ?
C53 Si2 C52 107.35(19) . . ?
N2 Si2 Ca1 38.42(6) . . ?
C54 Si2 Ca1 125.86(14) . . ?
C53 Si2 Ca1 126.20(13) . . ?
C52 Si2 Ca1 69.67(11) . . ?
C1 N1 C12 104.10(15) . . ?
C1 N1 Ca1 100.12(11) . . ?
C12 N1 Ca1 136.37(13) . . ?
Si1 N2 Si2 128.24(12) . . ?
Si1 N2 Ca1 117.60(11) . . ?
Si2 N2 Ca1 113.91(10) . . ?
N1 C1 C2 129.10(17) . . ?
N1 C1 C6 112.76(17) . . ?
C2 C1 C6 118.12(18) . . ?
N1 C1 Ca1 51.99(9) . . ?
C2 C1 Ca1 84.84(11) . . ?
C6 C1 Ca1 142.83(13) . . ?
C3 C2 C1 117.36(17) . . ?
C3 C2 C13 117.72(17) . . ?
C1 C2 C13 124.81(18) . . ?
C3 C2 Ca1 144.36(14) . . ?
C1 C2 Ca1 68.43(11) . . ?
C13 C2 Ca1 69.55(10) . . ?
C2 C3 C4 124.49(18) . . ?
C2 C3 H3 117.8 . . ?
C4 C3 H3 117.8 . . ?
C5 C4 C3 116.92(18) . . ?
C5 C4 C27 121.56(17) . . ?
C3 C4 C27 121.35(18) . . ?
C6 C5 C4 120.32(18) . . ?
C6 C5 H5 119.8 . . ?
C4 C5 H5 119.8 . . ?
C5 C6 C1 122.13(18) . . ?
C5 C6 C7 132.81(18) . . ?
C1 C6 C7 104.90(17) . . ?
C8 C7 C12 122.50(19) . . ?
C8 C7 C6 131.22(19) . . ?
C12 C7 C6 106.28(17) . . ?
C9 C8 C7 119.9(2) . . ?
C9 C8 H8 120.1 . . ?
C7 C8 H8 120.1 . . ?
C8 C9 C10 117.38(19) . . ?
C8 C9 C31B 123.7(5) . . ?
C10 C9 C31B 118.8(5) . . ?
C8 C9 C31 119.2(6) . . ?
C10 C9 C31 123.2(6) . . ?
C11 C10 C9 124.7(2) . . ?
C11 C10 H10 117.6 . . ?
C9 C10 H10 117.6 . . ?
C10 C11 C12 117.03(19) . . ?
C10 C11 C35 118.62(19) . . ?
C12 C11 C35 124.34(18) . . ?
N1 C12 C11 129.77(18) . . ?
N1 C12 C7 111.80(17) . . ?
C11 C12 C7 118.43(17) . . ?
C14 C13 C18 118.55(18) . . ?
C14 C13 C2 121.29(17) . . ?
C18 C13 C2 119.49(18) . . ?
C14 C13 Ca1 93.70(13) . . ?
C18 C13 Ca1 102.41(13) . . ?
C2 C13 Ca1 82.24(11) . . ?
C15 C14 C13 121.18(19) . . ?
C15 C14 H14 119.4 . . ?
C13 C14 H14 119.4 . . ?
C16 C15 C14 117.8(2) . . ?
C16 C15 C19 118.1(2) . . ?
C14 C15 C19 124.0(2) . . ?
C16 C15 C19B 123.7(7) . . ?
C14 C15 C19B 116.5(7) . . ?
C17 C16 C15 122.89(19) . . ?
C17 C16 H16 118.6 . . ?
C15 C16 H16 118.6 . . ?
C18 C17 C16 117.84(19) . . ?
C18 C17 C23 122.3(2) . . ?
C16 C17 C23 119.83(18) . . ?
C17 C18 C13 121.59(19) . . ?
C17 C18 H18 119.2 . . ?
C13 C18 H18 119.2 . . ?
C20 C19 C21 108.0(3) . . ?
C20 C19 C22 108.0(3) . . ?
C21 C19 C22 109.5(3) . . ?
C20 C19 C15 112.2(3) . . ?
C21 C19 C15 110.8(2) . . ?
C22 C19 C15 108.2(3) . . ?
C19 C20 H20A 109.5 . . ?
C19 C20 H20B 109.5 . . ?
H20A C20 H20B 109.5 . . ?
C19 C20 H20C 109.5 . . ?
H20A C20 H20C 109.5 . . ?
H20B C20 H20C 109.5 . . ?
C19 C21 H21A 109.5 . . ?
C19 C21 H21B 109.5 . . ?
H21A C21 H21B 109.5 . . ?
C19 C21 H21C 109.5 . . ?
H21A C21 H21C 109.5 . . ?
H21B C21 H21C 109.5 . . ?
C19 C22 H22A 109.5 . . ?
C19 C22 H22B 109.5 . . ?
H22A C22 H22B 109.5 . . ?
C19 C22 H22C 109.5 . . ?
H22A C22 H22C 109.5 . . ?
H22B C22 H22C 109.5 . . ?
C21B C19B C22B 113.1(18) . . ?
C21B C19B C20B 108.8(16) . . ?
C22B C19B C20B 106.6(16) . . ?
C21B C19B C15 107.0(17) . . ?
C22B C19B C15 110.0(15) . . ?
C20B C19B C15 111.5(16) . . ?
C19B C20B H20D 109.5 . . ?
C19B C20B H20E 109.5 . . ?
H20D C20B H20E 109.5 . . ?
C19B C20B H20F 109.5 . . ?
H20D C20B H20F 109.5 . . ?
H20E C20B H20F 109.5 . . ?
C19B C21B H21D 109.5 . . ?
C19B C21B H21E 109.5 . . ?
H21D C21B H21E 109.5 . . ?
C19B C21B H21F 109.5 . . ?
H21D C21B H21F 109.5 . . ?
H21E C21B H21F 109.5 . . ?
C19B C22B H22D 109.5 . . ?
C19B C22B H22E 109.5 . . ?
H22D C22B H22E 109.5 . . ?
C19B C22B H22F 109.5 . . ?
H22D C22B H22F 109.5 . . ?
H22E C22B H22F 109.5 . . ?
C26 C23 C24 108.2(2) . . ?
C26 C23 C25 108.1(2) . . ?
C24 C23 C25 108.9(2) . . ?
C26 C23 C17 112.61(19) . . ?
C24 C23 C17 110.52(19) . . ?
C25 C23 C17 108.4(2) . . ?
C23 C24 H24A 109.5 . . ?
C23 C24 H24B 109.5 . . ?
H24A C24 H24B 109.5 . . ?
C23 C24 H24C 109.5 . . ?
H24A C24 H24C 109.5 . . ?
H24B C24 H24C 109.5 . . ?
C23 C25 H25A 109.5 . . ?
C23 C25 H25B 109.5 . . ?
H25A C25 H25B 109.5 . . ?
C23 C25 H25C 109.5 . . ?
H25A C25 H25C 109.5 . . ?
H25B C25 H25C 109.5 . . ?
C23 C26 H26A 109.5 . . ?
C23 C26 H26B 109.5 . . ?
H26A C26 H26B 109.5 . . ?
C23 C26 H26C 109.5 . . ?
H26A C26 H26C 109.5 . . ?
H26B C26 H26C 109.5 . . ?
C29 C27 C28 107.4(2) . . ?
C29 C27 C30 109.14(19) . . ?
C28 C27 C30 109.2(2) . . ?
C29 C27 C4 111.50(17) . . ?
C28 C27 C4 112.21(18) . . ?
C30 C27 C4 107.39(18) . . ?
C27 C28 H28A 109.5 . . ?
C27 C28 H28B 109.5 . . ?
H28A C28 H28B 109.5 . . ?
C27 C28 H28C 109.5 . . ?
H28A C28 H28C 109.5 . . ?
H28B C28 H28C 109.5 . . ?
C27 C29 H29A 109.5 . . ?
C27 C29 H29B 109.5 . . ?
H29A C29 H29B 109.5 . . ?
C27 C29 H29C 109.5 . . ?
H29A C29 H29C 109.5 . . ?
H29B C29 H29C 109.5 . . ?
C27 C30 H30A 109.5 . . ?
C27 C30 H30B 109.5 . . ?
H30A C30 H30B 109.5 . . ?
C27 C30 H30C 109.5 . . ?
H30A C30 H30C 109.5 . . ?
H30B C30 H30C 109.5 . . ?
C34 C31 C33 108.7(12) . . ?
C34 C31 C32 107.8(12) . . ?
C33 C31 C32 109.0(11) . . ?
C34 C31 C9 108.2(16) . . ?
C33 C31 C9 109.6(13) . . ?
C32 C31 C9 113.5(13) . . ?
C31 C32 H32A 109.5 . . ?
C31 C32 H32B 109.5 . . ?
H32A C32 H32B 109.5 . . ?
C31 C32 H32C 109.5 . . ?
H32A C32 H32C 109.5 . . ?
H32B C32 H32C 109.5 . . ?
C31 C33 H33A 109.5 . . ?
C31 C33 H33B 109.5 . . ?
H33A C33 H33B 109.5 . . ?
C31 C33 H33C 109.5 . . ?
H33A C33 H33C 109.5 . . ?
H33B C33 H33C 109.5 . . ?
C31 C34 H34A 109.5 . . ?
C31 C34 H34B 109.5 . . ?
H34A C34 H34B 109.5 . . ?
C31 C34 H34C 109.5 . . ?
H34A C34 H34C 109.5 . . ?
H34B C34 H34C 109.5 . . ?
C9 C31B C34B 108.2(11) . . ?
C9 C31B C32B 110.5(10) . . ?
C34B C31B C32B 108.3(9) . . ?
C9 C31B C33B 113.3(9) . . ?
C34B C31B C33B 108.1(9) . . ?
C32B C31B C33B 108.2(8) . . ?
C31B C32B H32D 109.5 . . ?
C31B C32B H32E 109.5 . . ?
H32D C32B H32E 109.5 . . ?
C31B C32B H32F 109.5 . . ?
H32D C32B H32F 109.5 . . ?
H32E C32B H32F 109.5 . . ?
C31B C33B H33D 109.5 . . ?
C31B C33B H33E 109.5 . . ?
H33D C33B H33E 109.5 . . ?
C31B C33B H33F 109.5 . . ?
H33D C33B H33F 109.5 . . ?
H33E C33B H33F 109.5 . . ?
C31B C34B H34D 109.5 . . ?
C31B C34B H34E 109.5 . . ?
H34D C34B H34E 109.5 . . ?
C31B C34B H34F 109.5 . . ?
H34D C34B H34F 109.5 . . ?
H34E C34B H34F 109.5 . . ?
C40 C35 C36 118.0(2) . . ?
C40 C35 C11 122.53(19) . . ?
C36 C35 C11 119.43(19) . . ?
C37 C36 C35 122.0(2) . . ?
C37 C36 H36 119.0 . . ?
C35 C36 H36 119.0 . . ?
C38 C37 C36 118.0(2) . . ?
C38 C37 C41 122.3(3) . . ?
C36 C37 C41 119.7(3) . . ?
C38 C37 C41B 123.9(9) . . ?
C36 C37 C41B 118.2(9) . . ?
C37 C38 C39 122.4(2) . . ?
C37 C38 H38 118.8 . . ?
C39 C38 H38 118.8 . . ?
C38 C39 C40 118.0(2) . . ?
C38 C39 C45 122.1(2) . . ?
C40 C39 C45 119.9(2) . . ?
C35 C40 C39 121.6(2) . . ?
C35 C40 H40 119.2 . . ?
C39 C40 H40 119.2 . . ?
C42 C41 C43 109.7(4) . . ?
C42 C41 C44 109.2(4) . . ?
C43 C41 C44 107.4(4) . . ?
C42 C41 C37 109.3(3) . . ?
C43 C41 C37 109.2(3) . . ?
C44 C41 C37 112.1(4) . . ?
C41 C42 H42A 109.5 . . ?
C41 C42 H42B 109.5 . . ?
H42A C42 H42B 109.5 . . ?
C41 C42 H42C 109.5 . . ?
H42A C42 H42C 109.5 . . ?
H42B C42 H42C 109.5 . . ?
C41 C43 H43A 109.5 . . ?
C41 C43 H43B 109.5 . . ?
H43A C43 H43B 109.5 . . ?
C41 C43 H43C 109.5 . . ?
H43A C43 H43C 109.5 . . ?
H43B C43 H43C 109.5 . . ?
C41 C44 H44A 109.5 . . ?
C41 C44 H44B 109.5 . . ?
H44A C44 H44B 109.5 . . ?
C41 C44 H44C 109.5 . . ?
H44A C44 H44C 109.5 . . ?
H44B C44 H44C 109.5 . . ?
C42B C41B C43B 111(2) . . ?
C42B C41B C44B 109.5(19) . . ?
C43B C41B C44B 107.6(19) . . ?
C42B C41B C37 113.8(19) . . ?
C43B C41B C37 104.6(18) . . ?
C44B C41B C37 109.7(19) . . ?
C41B C42B H42D 109.5 . . ?
C41B C42B H42E 109.5 . . ?
H42D C42B H42E 109.5 . . ?
C41B C42B H42F 109.5 . . ?
H42D C42B H42F 109.5 . . ?
H42E C42B H42F 109.5 . . ?
C41B C43B H43D 109.5 . . ?
C41B C43B H43E 109.5 . . ?
H43D C43B H43E 109.5 . . ?
C41B C43B H43F 109.5 . . ?
H43D C43B H43F 109.5 . . ?
H43E C43B H43F 109.5 . . ?
C41B C44B H44D 109.5 . . ?
C41B C44B H44E 109.5 . . ?
H44D C44B H44E 109.5 . . ?
C41B C44B H44F 109.5 . . ?
H44D C44B H44F 109.5 . . ?
H44E C44B H44F 109.5 . . ?
C47 C45 C39 110.0(2) . . ?
C47 C45 C48 109.7(3) . . ?
C39 C45 C48 108.6(2) . . ?
C47 C45 C46 108.8(3) . . ?
C39 C45 C46 112.5(2) . . ?
C48 C45 C46 107.4(3) . . ?
C45 C46 H46A 109.5 . . ?
C45 C46 H46B 109.5 . . ?
H46A C46 H46B 109.5 . . ?
C45 C46 H46C 109.5 . . ?
H46A C46 H46C 109.5 . . ?
H46B C46 H46C 109.5 . . ?
C45 C47 H47A 109.5 . . ?
C45 C47 H47B 109.5 . . ?
H47A C47 H47B 109.5 . . ?
C45 C47 H47C 109.5 . . ?
H47A C47 H47C 109.5 . . ?
H47B C47 H47C 109.5 . . ?
C45 C48 H48A 109.5 . . ?
C45 C48 H48B 109.5 . . ?
H48A C48 H48B 109.5 . . ?
C45 C48 H48C 109.5 . . ?
H48A C48 H48C 109.5 . . ?
H48B C48 H48C 109.5 . . ?
Si1 C49 H49A 109.5 . . ?
Si1 C49 H49B 109.5 . . ?
H49A C49 H49B 109.5 . . ?
Si1 C49 H49C 109.5 . . ?
H49A C49 H49C 109.5 . . ?
H49B C49 H49C 109.5 . . ?
Si1 C50 H50A 109.5 . . ?
Si1 C50 H50B 109.5 . . ?
H50A C50 H50B 109.5 . . ?
Si1 C50 H50C 109.5 . . ?
H50A C50 H50C 109.5 . . ?
H50B C50 H50C 109.5 . . ?
Si1 C51 H51A 109.5 . . ?
Si1 C51 H51B 109.5 . . ?
H51A C51 H51B 109.5 . . ?
Si1 C51 H51C 109.5 . . ?
H51A C51 H51C 109.5 . . ?
H51B C51 H51C 109.5 . . ?
Si2 C52 Ca1 77.08(10) . . ?
Si2 C52 H52A 109.5 . . ?
Ca1 C52 H52A 64.4 . . ?
Si2 C52 H52B 109.5 . . ?
Ca1 C52 H52B 172.7 . . ?
H52A C52 H52B 109.5 . . ?
Si2 C52 H52C 109.5 . . ?
Ca1 C52 H52C 70.3 . . ?
H52A C52 H52C 109.5 . . ?
H52B C52 H52C 109.5 . . ?
Si2 C53 H53A 109.5 . . ?
Si2 C53 H53B 109.5 . . ?
H53A C53 H53B 109.5 . . ?
Si2 C53 H53C 109.5 . . ?
H53A C53 H53C 109.5 . . ?
H53B C53 H53C 109.5 . . ?
Si2 C54 H54A 109.5 . . ?
Si2 C54 H54B 109.5 . . ?
H54A C54 H54B 109.5 . . ?
Si2 C54 H54C 109.5 . . ?
H54A C54 H54C 109.5 . . ?
H54B C54 H54C 109.5 . . ?
C58 O1 C55 109.3(4) . . ?
C58 O1 Ca1 119.5(3) . . ?
C55 O1 Ca1 130.8(3) . . ?
O1 C55 C56 105.9(5) . . ?
O1 C55 H55A 110.6 . . ?
C56 C55 H55A 110.6 . . ?
O1 C55 H55B 110.6 . . ?
C56 C55 H55B 110.6 . . ?
H55A C55 H55B 108.7 . . ?
C57 C56 C55 105.7(5) . . ?
C57 C56 H56A 110.6 . . ?
C55 C56 H56A 110.6 . . ?
C57 C56 H56B 110.6 . . ?
C55 C56 H56B 110.6 . . ?
H56A C56 H56B 108.7 . . ?
C56 C57 C58 107.3(5) . . ?
C56 C57 H57A 110.3 . . ?
C58 C57 H57A 110.3 . . ?
C56 C57 H57B 110.3 . . ?
C58 C57 H57B 110.3 . . ?
H57A C57 H57B 108.5 . . ?
O1 C58 C57 104.3(5) . . ?
O1 C58 H58A 110.9 . . ?
C57 C58 H58A 110.9 . . ?
O1 C58 H58B 110.9 . . ?
C57 C58 H58B 110.9 . . ?
H58A C58 H58B 108.9 . . ?
C58B O1B C55B 109.3(7) . . ?
C58B O1B Ca1 128.3(6) . . ?
C55B O1B Ca1 120.4(6) . . ?
O1B C55B C56B 103.0(8) . . ?
O1B C55B H55C 111.2 . . ?
C56B C55B H55C 111.2 . . ?
O1B C55B H55D 111.2 . . ?
C56B C55B H55D 111.2 . . ?
H55C C55B H55D 109.1 . . ?
C57B C56B C55B 112.4(8) . . ?
C57B C56B H56C 109.1 . . ?
C55B C56B H56C 109.1 . . ?
C57B C56B H56D 109.1 . . ?
C55B C56B H56D 109.1 . . ?
H56C C56B H56D 107.9 . . ?
C56B C57B C58B 105.1(8) . . ?
C56B C57B H57C 110.7 . . ?
C58B C57B H57C 110.7 . . ?
C56B C57B H57D 110.7 . . ?
C58B C57B H57D 110.7 . . ?
H57C C57B H57D 108.8 . . ?
O1B C58B C57B 108.7(8) . . ?
O1B C58B H58C 109.9 . . ?
C57B C58B H58C 109.9 . . ?
O1B C58B H58D 109.9 . . ?
C57B C58B H58D 109.9 . . ?
H58C C58B H58D 108.3 . . ?
C60 C59 H59A 109.5 . . ?
C60 C59 H59B 109.5 . . ?
H59A C59 H59B 109.5 . . ?
C60 C59 H59C 109.5 . . ?
H59A C59 H59C 109.5 . . ?
H59B C59 H59C 109.5 . . ?
C59 C60 C61 114.9(4) . . ?
C59 C60 H60A 108.5 . . ?
C61 C60 H60A 108.5 . . ?
C59 C60 H60B 108.5 . . ?
C61 C60 H60B 108.5 . . ?
H60A C60 H60B 107.5 . . ?
C61 C61 C60 113.8(4) 2_676 . ?
C61 C61 H61A 108.8 2_676 . ?
C60 C61 H61A 108.8 . . ?
C61 C61 H61B 108.8 2_676 . ?
C60 C61 H61B 108.8 . . ?
H61A C61 H61B 107.7 . . ?

loop_
_geom_bond_atom_site_label_1
_geom_bond_atom_site_label_2
_geom_bond_distance
_geom_bond_site_symmetry_2
_geom_bond_publ_flag
Ca1 N2 2.264(2) . ?
Ca1 O1B 2.320(2) . ?
Ca1 O1 2.320(2) . ?
Ca1 N1 2.3451(17) . ?
Ca1 C1 2.9300(19) . ?
Ca1 C13 2.967(2) . ?
Ca1 C2 3.138(2) . ?
Ca1 C52 3.203(4) . ?
Ca1 Si2 3.3295(10) . ?
Ca1 Si1 3.3907(9) . ?
Si1 N2 1.685(2) . ?
Si1 C51 1.869(3) . ?
Si1 C50 1.871(3) . ?
Si1 C49 1.883(3) . ?
Si2 N2 1.691(2) . ?
Si2 C54 1.865(3) . ?
Si2 C53 1.870(4) . ?
Si2 C52 1.873(3) . ?
N1 C1 1.392(3) . ?
N1 C12 1.398(2) . ?
C1 C2 1.417(3) . ?
C1 C6 1.420(3) . ?
C2 C3 1.394(3) . ?
C2 C13 1.497(3) . ?
C3 C4 1.406(3) . ?
C3 H3 0.9500 . ?
C4 C5 1.394(3) . ?
C4 C27 1.533(3) . ?
C5 C6 1.385(3) . ?
C5 H5 0.9500 . ?
C6 C7 1.436(3) . ?
C7 C8 1.396(3) . ?
C7 C12 1.418(3) . ?
C8 C9 1.383(3) . ?
C8 H8 0.9500 . ?
C9 C10 1.410(3) . ?
C9 C31B 1.524(17) . ?
C9 C31 1.56(2) . ?
C10 C11 1.399(3) . ?
C10 H10 0.9500 . ?
C11 C12 1.416(3) . ?
C11 C35 1.487(3) . ?
C13 C14 1.403(3) . ?
C13 C18 1.404(3) . ?
C14 C15 1.397(3) . ?
C14 H14 0.9500 . ?
C15 C16 1.394(3) . ?
C15 C19 1.536(4) . ?
C15 C19B 1.61(3) . ?
C16 C17 1.392(3) . ?
C16 H16 0.9500 . ?
C17 C18 1.389(3) . ?
C17 C23 1.539(3) . ?
C18 H18 0.9500 . ?
C19 C20 1.529(5) . ?
C19 C21 1.531(5) . ?
C19 C22 1.533(5) . ?
C20 H20A 0.9800 . ?
C20 H20B 0.9800 . ?
C20 H20C 0.9800 . ?
C21 H21A 0.9800 . ?
C21 H21B 0.9800 . ?
C21 H21C 0.9800 . ?
C22 H22A 0.9800 . ?
C22 H22B 0.9800 . ?
C22 H22C 0.9800 . ?
C19B C21B 1.519(15) . ?
C19B C22B 1.529(14) . ?
C19B C20B 1.537(15) . ?
C20B H20D 0.9800 . ?
C20B H20E 0.9800 . ?
C20B H20F 0.9800 . ?
C21B H21D 0.9800 . ?
C21B H21E 0.9800 . ?
C21B H21F 0.9800 . ?
C22B H22D 0.9800 . ?
C22B H22E 0.9800 . ?
C22B H22F 0.9800 . ?
C23 C26 1.513(3) . ?
C23 C24 1.532(3) . ?
C23 C25 1.538(4) . ?
C24 H24A 0.9800 . ?
C24 H24B 0.9800 . ?
C24 H24C 0.9800 . ?
C25 H25A 0.9800 . ?
C25 H25B 0.9800 . ?
C25 H25C 0.9800 . ?
C26 H26A 0.9800 . ?
C26 H26B 0.9800 . ?
C26 H26C 0.9800 . ?
C27 C29 1.526(3) . ?
C27 C28 1.526(3) . ?
C27 C30 1.528(3) . ?
C28 H28A 0.9800 . ?
C28 H28B 0.9800 . ?
C28 H28C 0.9800 . ?
C29 H29A 0.9800 . ?
C29 H29B 0.9800 . ?
C29 H29C 0.9800 . ?
C30 H30A 0.9800 . ?
C30 H30B 0.9800 . ?
C30 H30C 0.9800 . ?
C31 C34 1.528(10) . ?
C31 C33 1.533(10) . ?
C31 C32 1.539(10) . ?
C32 H32A 0.9800 . ?
C32 H32B 0.9800 . ?
C32 H32C 0.9800 . ?
C33 H33A 0.9800 . ?
C33 H33B 0.9800 . ?
C33 H33C 0.9800 . ?
C34 H34A 0.9800 . ?
C34 H34B 0.9800 . ?
C34 H34C 0.9800 . ?
C31B C34B 1.528(8) . ?
C31B C32B 1.535(8) . ?
C31B C33B 1.537(8) . ?
C32B H32D 0.9800 . ?
C32B H32E 0.9800 . ?
C32B H32F 0.9800 . ?
C33B H33D 0.9800 . ?
C33B H33E 0.9800 . ?
C33B H33F 0.9800 . ?
C34B H34D 0.9800 . ?
C34B H34E 0.9800 . ?
C34B H34F 0.9800 . ?
C35 C40 1.392(3) . ?
C35 C36 1.402(3) . ?
C36 C37 1.390(3) . ?
C36 H36 0.9500 . ?
C37 C38 1.385(3) . ?
C37 C41 1.534(6) . ?
C37 C41B 1.58(4) . ?
C38 C39 1.394(3) . ?
C38 H38 0.9500 . ?
C39 C40 1.399(3) . ?
C39 C45 1.530(3) . ?
C40 H40 0.9500 . ?
C41 C42 1.510(6) . ?
C41 C43 1.524(5) . ?
C41 C44 1.531(6) . ?
C42 H42A 0.9800 . ?
C42 H42B 0.9800 . ?
C42 H42C 0.9800 . ?
C43 H43A 0.9800 . ?
C43 H43B 0.9800 . ?
C43 H43C 0.9800 . ?
C44 H44A 0.9800 . ?
C44 H44B 0.9800 . ?
C44 H44C 0.9800 . ?
C41B C42B 1.511(15) . ?
C41B C43B 1.524(15) . ?
C41B C44B 1.531(15) . ?
C42B H42D 0.9800 . ?
C42B H42E 0.9800 . ?
C42B H42F 0.9800 . ?
C43B H43D 0.9800 . ?
C43B H43E 0.9800 . ?
C43B H43F 0.9800 . ?
C44B H44D 0.9800 . ?
C44B H44E 0.9800 . ?
C44B H44F 0.9800 . ?
C45 C47 1.514(4) . ?
C45 C48 1.533(4) . ?
C45 C46 1.538(4) . ?
C46 H46A 0.9800 . ?
C46 H46B 0.9800 . ?
C46 H46C 0.9800 . ?
C47 H47A 0.9800 . ?
C47 H47B 0.9800 . ?
C47 H47C 0.9800 . ?
C48 H48A 0.9800 . ?
C48 H48B 0.9800 . ?
C48 H48C 0.9800 . ?
C49 H49A 0.9800 . ?
C49 H49B 0.9800 . ?
C49 H49C 0.9800 . ?
C50 H50A 0.9800 . ?
C50 H50B 0.9800 . ?
C50 H50C 0.9800 . ?
C51 H51A 0.9800 . ?
C51 H51B 0.9800 . ?
C51 H51C 0.9800 . ?
C52 H52A 0.9800 . ?
C52 H52B 0.9800 . ?
C52 H52C 0.9800 . ?
C53 H53A 0.9800 . ?
C53 H53B 0.9800 . ?
C53 H53C 0.9800 . ?
C54 H54A 0.9800 . ?
C54 H54B 0.9800 . ?
C54 H54C 0.9800 . ?
O1 C58 1.446(6) . ?
O1 C55 1.462(6) . ?
C55 C56 1.486(8) . ?
C55 H55A 0.9900 . ?
C55 H55B 0.9900 . ?
C56 C57 1.441(8) . ?
C56 H56A 0.9900 . ?
C56 H56B 0.9900 . ?
C57 C58 1.474(9) . ?
C57 H57A 0.9900 . ?
C57 H57B 0.9900 . ?
C58 H58A 0.9900 . ?
C58 H58B 0.9900 . ?
O1B C58B 1.449(10) . ?
O1B C55B 1.463(10) . ?
C55B C56B 1.477(12) . ?
C55B H55C 0.9900 . ?
C55B H55D 0.9900 . ?
C56B C57B 1.415(12) . ?
C56B H56C 0.9900 . ?
C56B H56D 0.9900 . ?
C57B C58B 1.465(12) . ?
C57B H57C 0.9900 . ?
C57B H57D 0.9900 . ?
C58B H58C 0.9900 . ?
C58B H58D 0.9900 . ?
C59 C60 1.499(7) . ?
C59 H59A 0.9800 . ?
C59 H59B 0.9800 . ?
C59 H59C 0.9800 . ?
C60 C61 1.503(7) . ?
C60 H60A 0.9900 . ?
C60 H60B 0.9900 . ?
C61 C61 1.495(9) 2_676 ?
C61 H61A 0.9900 . ?
C61 H61B 0.9900 . ?
